data_2003079
loop_
_publ_author_name
'Krebs, Frederik C.'
'Laursen, Bo W.'
'Johannsen, Ib'
'Faldt, Andr\'e'
'Bechgaard, Klaus'
'Jacobsen, Claus S.'
'Thorup, Niels'
'Boubekeur, Kamal'

_publ_section_title
;
 The geometry and structural properties of the
 4,8,12-trioxa-4,8,12,12c-tetrahydrodibenzo[cd,mn]pyrene system
 in the cationic state. Structures of a planar organic cation with
 various monovalent and divalent anions
;
_journal_coden_ASTM ASBSDK
_journal_issue 3
_journal_name_full
;
 Acta Crystallographica, Section B: Structural Science
;
_journal_page_first 410
_journal_page_last 423
_journal_paper_doi 10.1107/S0108768198016140
_journal_volume 55
_journal_year 1999
_chemical_formula_moiety 'C19 H9 O3,B F4'
_chemical_formula_sum 'C19 H9 B F4 O3'
_chemical_formula_weight 372.07
_chemical_name_systematic
;
 4,8,12-trioxa-4,8,12,12c-tetrahydro-dibenzo[cd,mn]pyrenium tetrafluoroborate
;
_space_group_IT_number 61
_symmetry_cell_setting orthorhombic
_symmetry_space_group_name_Hall '-P 2ac 2ab'
_symmetry_space_group_name_H-M 'P b c a'
_audit_creation_method SHELXL
_cell_angle_alpha 90.00
_cell_angle_beta 90.00
_cell_angle_gamma 90.00
_cell_formula_units_Z 8
_cell_length_a 12.817(3)
_cell_length_b 15.196(3)
_cell_length_c 15.396(3)
_cell_measurement_temperature 120(2)
_cell_volume 2998.6(11)
_computing_cell_refinement 'SAINT Siemens'
_computing_data_collection 'SMART Siemens'
_computing_data_reduction 'SAINT Siemens'
_computing_molecular_graphics 'SHELXTL (Sheldrick)'
_computing_publication_material 'XCIF (Sheldrick)'
_computing_structure_refinement 'SHELXL-93 (Sheldrick, 1993)'
_computing_structure_solution 'SHELXS-86 (Sheldrick, 1990)'
_diffrn_ambient_temperature 293(2)
_diffrn_measurement_device_type 'Siemens SMART CCD'
_diffrn_measurement_method 'omega scan, frame data integration'
_diffrn_radiation_monochromator graphite
_diffrn_radiation_source 'fine-focus sealed tube'
_diffrn_radiation_type MoK\a
_diffrn_radiation_wavelength 0.71073
_diffrn_reflns_av_R_equivalents 0.0335
_diffrn_reflns_av_sigmaI/netI 0.0156
_diffrn_reflns_limit_h_max 16
_diffrn_reflns_limit_h_min -16
_diffrn_reflns_limit_k_max 18
_diffrn_reflns_limit_k_min -18
_diffrn_reflns_limit_l_max 19
_diffrn_reflns_limit_l_min -19
_diffrn_reflns_number 29798
_diffrn_reflns_theta_max 26.36
_diffrn_reflns_theta_min 2.46
_exptl_absorpt_coefficient_mu 0.143
_exptl_absorpt_correction_T_max 0.980
_exptl_absorpt_correction_T_min 0.871
_exptl_absorpt_correction_type empirical
_exptl_crystal_colour orange
_exptl_crystal_density_diffrn 1.648
_exptl_crystal_description needle
_exptl_crystal_F_000 1504
_exptl_crystal_size_max 0.45
_exptl_crystal_size_mid 0.25
_exptl_crystal_size_min 0.10
_refine_diff_density_max 0.562
_refine_diff_density_min -0.517
_refine_ls_extinction_method none
_refine_ls_goodness_of_fit_ref 1.031
_refine_ls_hydrogen_treatment mixed
_refine_ls_matrix_type full
_refine_ls_number_parameters 244
_refine_ls_number_reflns 3054
_refine_ls_number_restraints 0
_refine_ls_restrained_S_all 1.035
_refine_ls_R_factor_all 0.0590
_refine_ls_R_factor_gt 0.0437
_refine_ls_shift/su_max -0.004
_refine_ls_structure_factor_coef Fsqd
_refine_ls_weighting_details 'w=1/[\s^2^(Fo^2^)+(0.0561P)^2^+2.6840P] where P=(Fo^2^+2Fc^2^)/3'
_refine_ls_weighting_scheme calc
_refine_ls_wR_factor_ref 0.1239
_reflns_number_observed 2381
_reflns_number_total 3056
_reflns_observed_criterion >2sigma(I)
_cod_data_source_file os0007.cif
_cod_data_source_block 4
_cod_depositor_comments
;
The following automatic conversions were performed:

'_refine_ls_weighting_scheme' value 'calc
w=1/[\s^2^(Fo^2^)+(0.0561P)^2^+2.6840P] where P=(Fo^2^+2Fc^2^)/3' was
changed to 'calc'. New tag '_refine_ls_weighting_details' was
created. The value of the new tag was set to
'w=1/[\s^2^(Fo^2^)+(0.0561P)^2^+2.6840P] where P=(Fo^2^+2Fc^2^)/3'.

Automatic conversion script
Id: cif_fix_values 3143 2015-03-26 13:38:13Z robertas 
;
_cod_original_cell_volume 2998.6(10)
_cod_database_code 2003079

loop_
_symmetry_equiv_pos_as_xyz
'x, y, z'
'-x+1/2, -y, z+1/2'
'-x, y+1/2, -z+1/2'
'x+1/2, -y+1/2, -z'
'-x, -y, -z'
'x-1/2, y, -z-1/2'
'x, -y-1/2, z-1/2'
'-x-1/2, y-1/2, z'

loop_
_atom_site_aniso_label
_atom_site_aniso_U_11
_atom_site_aniso_U_22
_atom_site_aniso_U_33
_atom_site_aniso_U_12
_atom_site_aniso_U_13
_atom_site_aniso_U_23
F1 0.0356(7) 0.0934(12) 0.0424(8) -0.0078(8) -0.0117(6) 0.0125(8)
F2 0.0386(7) 0.0632(9) 0.0430(8) 0.0050(7) 0.0037(6) -0.0017(7)
F3 0.0446(8) 0.0503(8) 0.0306(6) -0.0112(6) -0.0075(6) 0.0073(6)
F4 0.130(2) 0.0245(8) 0.1011(15) 0.0137(9) 0.0267(13) 0.0071(8)
O1 0.0288(7) 0.0320(8) 0.0296(7) -0.0031(6) -0.0012(6) -0.0057(6)
O2 0.0343(8) 0.0283(7) 0.0233(7) -0.0029(6) -0.0038(6) -0.0004(6)
O3 0.0284(7) 0.0337(8) 0.0279(7) 0.0039(6) -0.0010(6) 0.0036(6)
B1 0.0313(12) 0.0271(11) 0.0324(12) 0.0005(9) 0.0001(10) 0.0054(9)
C1 0.0194(9) 0.0294(10) 0.0233(9) 0.0017(7) 0.0034(7) -0.0021(8)
C2 0.0227(9) 0.0268(10) 0.0244(9) 0.0011(7) 0.0027(7) -0.0015(8)
C3 0.0218(9) 0.0311(10) 0.0262(9) 0.0004(8) 0.0031(7) -0.0043(8)
C4 0.0290(10) 0.0269(10) 0.0356(11) -0.0007(8) 0.0069(9) -0.0024(9)
C5 0.0302(10) 0.0296(11) 0.0323(11) 0.0033(8) 0.0060(8) 0.0048(9)
C6 0.0281(10) 0.0347(11) 0.0252(9) 0.0016(8) 0.0018(8) 0.0027(8)
C7 0.0245(9) 0.0299(10) 0.0238(9) -0.0019(8) 0.0026(7) -0.0036(8)
C8 0.0222(9) 0.0274(10) 0.0233(9) 0.0015(7) 0.0043(7) -0.0012(8)
C9 0.0275(10) 0.0275(10) 0.0226(9) 0.0010(8) 0.0045(8) -0.0017(8)
C10 0.0329(11) 0.0348(11) 0.0243(9) -0.0040(9) 0.0036(8) -0.0045(8)
C11 0.0331(11) 0.0272(10) 0.0340(11) -0.0036(9) 0.0111(9) -0.0056(9)
C12 0.0274(10) 0.0281(10) 0.0359(11) 0.0042(8) 0.0076(8) 0.0028(9)
C13 0.0213(9) 0.0323(11) 0.0265(10) 0.0034(8) 0.0051(8) 0.0010(8)
C14 0.0188(9) 0.0348(11) 0.0242(9) 0.0009(8) 0.0017(7) -0.0017(8)
C15 0.0211(9) 0.0378(11) 0.0260(9) 0.0017(8) 0.0032(8) 0.0004(8)
C16 0.0253(10) 0.0498(13) 0.0270(10) 0.0037(9) 0.0000(8) 0.0049(9)
C17 0.0251(10) 0.0625(15) 0.0245(10) -0.0032(10) -0.0032(8) -0.0022(10)
C18 0.0257(10) 0.0461(12) 0.0293(10) -0.0047(9) -0.0001(8) -0.0073(9)
C19 0.0214(9) 0.0359(11) 0.0265(9) -0.0006(8) 0.0027(8) -0.0023(8)

loop_
_atom_site_label
_atom_site_fract_x
_atom_site_fract_y
_atom_site_fract_z
_atom_site_U_iso_or_equiv
_atom_site_thermal_displace_type
_atom_site_calc_flag
_atom_site_refinement_flags
_atom_site_occupancy
_atom_site_disorder_group
_atom_site_type_symbol
F1 0.53697(11) 0.58286(12) 0.59875(9) 0.0571(4) Uani d . 1 . F
F2 0.71216(11) 0.59357(10) 0.58733(9) 0.0483(4) Uani d . 1 . F
F3 0.63652(10) 0.58242(9) 0.71954(8) 0.0418(3) Uani d . 1 . F
F4 0.6204(2) 0.70674(10) 0.64035(14) 0.0853(7) Uani d . 1 . F
O1 0.68793(11) 0.30995(9) 0.80019(9) 0.0301(3) Uani d . 1 . O
O2 0.52205(11) 0.12281(9) 0.58920(8) 0.0286(3) Uani d . 1 . O
O3 0.67891(11) -0.00380(9) 0.84489(9) 0.0300(3) Uani d . 1 . O
B1 0.6263(2) 0.6169(2) 0.6367(2) 0.0302(5) Uani d . 1 . B
C1 0.62937(14) 0.14304(12) 0.74483(12) 0.0240(4) Uani d . 1 . C
C2 0.60645(14) 0.21643(13) 0.69395(12) 0.0247(4) Uani d . 1 . C
C3 0.63884(14) 0.30015(13) 0.72109(12) 0.0264(4) Uani d . 1 . C
C4 0.6192(2) 0.37264(13) 0.67007(14) 0.0305(4) Uani d . 1 . C
H4 0.6411 0.4285 0.6869 0.037 Uiso calc . 1 . H
C5 0.5656(2) 0.35974(13) 0.59238(13) 0.0307(5) Uani d . 1 . C
H5 0.5514 0.4086 0.5580 0.037 Uiso calc . 1 . H
C6 0.5321(2) 0.27747(14) 0.56355(13) 0.0293(4) Uani d . 1 . C
H6 0.4967 0.2714 0.5112 0.035 Uiso calc . 1 . H
C7 0.55303(15) 0.20557(13) 0.61505(12) 0.0261(4) Uani d . 1 . C
C8 0.60070(14) 0.05953(13) 0.71712(12) 0.0243(4) Uani d . 1 . C
C9 0.54533(15) 0.05006(13) 0.63893(12) 0.0259(4) Uani d . 1 . C
C10 0.5149(2) -0.03224(14) 0.61179(13) 0.0307(5) Uani d . 1 . C
H10 0.4756 -0.0395 0.5616 0.037 Uiso calc . 1 . H
C11 0.5448(2) -0.10424(13) 0.66169(14) 0.0314(5) Uani d . 1 . C
H11 0.5264 -0.1601 0.6424 0.038 Uiso calc . 1 . H
C12 0.6006(2) -0.09739(13) 0.73885(14) 0.0305(5) Uani d . 1 . C
H12 0.6195 -0.1472 0.7702 0.037 Uiso calc . 1 . H
C13 0.62709(14) -0.01423(13) 0.76747(12) 0.0267(4) Uani d . 1 . C
C14 0.68214(14) 0.15331(13) 0.82334(12) 0.0259(4) Uani d . 1 . C
C15 0.70531(15) 0.07872(14) 0.87366(13) 0.0283(4) Uani d . 1 . C
C16 0.7550(2) 0.0885(2) 0.95264(13) 0.0340(5) Uani d . 1 . C
H16 0.7711 0.0400 0.9870 0.041 Uiso calc . 1 . H
C17 0.7800(2) 0.1737(2) 0.97895(13) 0.0373(5) Uani d . 1 . C
H17 0.8125 0.1808 1.0325 0.045 Uiso calc . 1 . H
C18 0.7594(2) 0.2488(2) 0.93008(13) 0.0337(5) Uani d . 1 . C
H18 0.7782 0.3044 0.9499 0.040 Uiso calc . 1 . H
C19 0.71009(15) 0.23784(14) 0.85112(12) 0.0279(4) Uani d . 1 . C

loop_
_atom_type_symbol
_atom_type_description
_atom_type_scat_dispersion_real
_atom_type_scat_dispersion_imag
_atom_type_scat_source
C C 0.0033 0.0016 'International Tables Vol C Tables 4.2.6.8 and 6.1.1.4'
H H 0.0000 0.0000 'International Tables Vol C Tables 4.2.6.8 and 6.1.1.4'
B B 0.0013 0.0007 'International Tables Vol C Tables 4.2.6.8 and 6.1.1.4'
O O 0.0106 0.0060 'International Tables Vol C Tables 4.2.6.8 and 6.1.1.4'
F F 0.0171 0.0103 'International Tables Vol C Tables 4.2.6.8 and 6.1.1.4'

loop_
_geom_angle_atom_site_label_1
_geom_angle_atom_site_label_2
_geom_angle_atom_site_label_3
_geom_angle
C19 O1 C3 120.7(2)
C9 O2 C7 120.64(15)
C15 O3 C13 120.3(2)
F4 B1 F2 108.8(2)
F4 B1 F3 110.2(2)
F2 B1 F3 109.5(2)
F4 B1 F1 110.1(2)
F2 B1 F1 109.2(2)
F3 B1 F1 109.0(2)
C8 C1 C14 119.8(2)
C8 C1 C2 120.2(2)
C14 C1 C2 120.0(2)
C1 C2 C3 119.7(2)
C1 C2 C7 119.7(2)
C3 C2 C7 120.6(2)
C4 C3 O1 120.1(2)
C4 C3 C2 120.2(2)
O1 C3 C2 119.8(2)
C3 C4 C5 117.9(2)
C6 C5 C4 123.5(2)
C7 C6 C5 117.9(2)
C6 C7 O2 120.1(2)
C6 C7 C2 120.0(2)
O2 C7 C2 119.9(2)
C1 C8 C13 119.8(2)
C1 C8 C9 119.4(2)
C13 C8 C9 120.9(2)
C10 C9 O2 120.0(2)
C10 C9 C8 119.8(2)
O2 C9 C8 120.2(2)
C9 C10 C11 118.0(2)
C10 C11 C12 123.7(2)
C13 C12 C11 117.9(2)
O3 C13 C12 120.1(2)
O3 C13 C8 120.2(2)
C12 C13 C8 119.7(2)
C1 C14 C19 119.5(2)
C1 C14 C15 119.4(2)
C19 C14 C15 121.2(2)
O3 C15 C16 119.7(2)
O3 C15 C14 120.5(2)
C16 C15 C14 119.8(2)
C15 C16 C17 117.5(2)
C18 C17 C16 124.1(2)
C19 C18 C17 117.6(2)
O1 C19 C18 120.0(2)
O1 C19 C14 120.2(2)
C18 C19 C14 119.8(2)

loop_
_geom_bond_atom_site_label_1
_geom_bond_atom_site_label_2
_geom_bond_distance
F1 B1 1.386(3)
F2 B1 1.384(3)
F3 B1 1.385(3)
F4 B1 1.369(3)
O1 C19 1.377(2)
O1 C3 1.379(2)
O2 C9 1.377(2)
O2 C7 1.378(2)
O3 C15 1.372(3)
O3 C13 1.374(2)
C1 C8 1.388(3)
C1 C14 1.394(3)
C1 C2 1.394(3)
C2 C3 1.402(3)
C2 C7 1.404(3)
C3 C4 1.376(3)
C4 C5 1.394(3)
C5 C6 1.394(3)
C6 C7 1.376(3)
C8 C13 1.404(3)
C8 C9 1.405(3)
C9 C10 1.375(3)
C10 C11 1.391(3)
C11 C12 1.391(3)
C12 C13 1.381(3)
C14 C19 1.400(3)
C14 C15 1.405(3)
C15 C16 1.380(3)
C16 C17 1.395(3)
C17 C18 1.392(3)
C18 C19 1.380(3)
